data_7019401
loop_
_publ_author_name
'Szigethy, G\'eza'
'Heyduk, Alan F.'

_publ_section_title
;
 Aluminum complexes of the redox-active [ONO] pincer ligand.
;
_journal_issue 26
_journal_name_full 'Dalton transactions (Cambridge, England : 2003)'
_journal_page_first 8144
_journal_page_last 8152
_journal_paper_doi 10.1039/c2dt30295k
_journal_volume 41
_journal_year 2012
_chemical_formula_moiety 'C32 H49 Al Br N O3'
_chemical_formula_sum 'C32 H49 Al Br N O3'
_chemical_formula_weight 602.61
_chemical_melting_point ?
_chemical_name_common (ONO)HAlBr.THF
_chemical_name_systematic
;
?
;
_space_group_IT_number 14
_symmetry_cell_setting monoclinic
_symmetry_space_group_name_Hall '-P 2yn'
_symmetry_space_group_name_H-M 'P 1 21/n 1'
_atom_sites_solution_hydrogens geom
_atom_sites_solution_primary direct
_atom_sites_solution_secondary difmap
_audit_creation_method SHELXL-97
_cell_angle_alpha 90.00
_cell_angle_beta 96.3700(10)
_cell_angle_gamma 90.00
_cell_formula_units_Z 4
_cell_length_a 11.1640(6)
_cell_length_b 11.6148(6)
_cell_length_c 25.4263(13)
_cell_measurement_reflns_used 9614
_cell_measurement_temperature 89(2)
_cell_measurement_theta_max 28.77
_cell_measurement_theta_min 2.54
_cell_volume 3276.6(3)
_computing_cell_refinement 'Bruker SAINT'
_computing_data_collection 'Bruker APEX2'
_computing_data_reduction 'Bruker SAINT'
_computing_molecular_graphics 'Bruker SHELXTL'
_computing_publication_material 'Bruker SHELXTL'
_computing_structure_refinement 'SHELXL-97 (Sheldrick, 2008)'
_computing_structure_solution 'SHELXS-97 (Sheldrick, 2008)'
_diffrn_ambient_temperature 89(2)
_diffrn_measured_fraction_theta_full 0.996
_diffrn_measured_fraction_theta_max 0.996
_diffrn_measurement_device_type 'Bruker APEX-II CCD'
_diffrn_measurement_method '\f and \w scans'
_diffrn_radiation_monochromator graphite
_diffrn_radiation_source 'fine-focus sealed tube'
_diffrn_radiation_type MoK\a
_diffrn_radiation_wavelength 0.71073
_diffrn_reflns_av_R_equivalents 0.0180
_diffrn_reflns_av_sigmaI/netI 0.0141
_diffrn_reflns_limit_h_max 14
_diffrn_reflns_limit_h_min -14
_diffrn_reflns_limit_k_max 15
_diffrn_reflns_limit_k_min -15
_diffrn_reflns_limit_l_max 33
_diffrn_reflns_limit_l_min -33
_diffrn_reflns_number 38254
_diffrn_reflns_theta_full 27.87
_diffrn_reflns_theta_max 27.87
_diffrn_reflns_theta_min 1.61
_exptl_absorpt_coefficient_mu 1.312
_exptl_absorpt_correction_T_max 0.8756
_exptl_absorpt_correction_T_min 0.5208
_exptl_absorpt_correction_type multi-scan
_exptl_absorpt_process_details 'Bruker SADABS'
_exptl_crystal_colour colourless
_exptl_crystal_density_diffrn 1.222
_exptl_crystal_density_meas ?
_exptl_crystal_density_method 'not measured'
_exptl_crystal_description prism
_exptl_crystal_F_000 1280
_exptl_crystal_size_max 0.57
_exptl_crystal_size_mid 0.17
_exptl_crystal_size_min 0.10
_refine_diff_density_max 0.387
_refine_diff_density_min -0.309
_refine_diff_density_rms 0.049
_refine_ls_extinction_method none
_refine_ls_goodness_of_fit_ref 1.050
_refine_ls_hydrogen_treatment constr
_refine_ls_matrix_type full
_refine_ls_number_parameters 343
_refine_ls_number_reflns 7785
_refine_ls_number_restraints 0
_refine_ls_restrained_S_all 1.050
_refine_ls_R_factor_all 0.0271
_refine_ls_R_factor_gt 0.0235
_refine_ls_shift/su_max 0.002
_refine_ls_shift/su_mean 0.000
_refine_ls_structure_factor_coef Fsqd
_refine_ls_weighting_details 'calc w=1/[\s^2^(Fo^2^)+(0.0332P)^2^+1.2206P] where P=(Fo^2^+2Fc^2^)/3'
_refine_ls_weighting_scheme calc
_refine_ls_wR_factor_gt 0.0613
_refine_ls_wR_factor_ref 0.0629
_reflns_number_gt 7071
_reflns_number_total 7785
_reflns_threshold_expression >2sigma(I)
_cod_data_source_file c2dt30295k.txt
_cod_data_source_block afh265-1b
_cod_depositor_comments
;
The following automatic conversions were performed:

'_chemical_melting_point' value 'not measured' was changed to '?' -
the value is undefined or not given.

'_symmetry_cell_setting' value
'Monoclinic' changed to 'monoclinic' according to
/home/saulius/struct/CIF-dictionaries/cif_core.dic dictionary named
'cif_core.dic' version 2.4.1 from 2010-06-29.

Automatic conversion script
Id: cif_fix_values 1891 2012-01-12 08:04:46Z andrius 

The following automatic conversions were performed:

'_exptl_crystal_density_meas' value 'not measured' was changed to '?'
- the value is perceived as not measured.

Automatic conversion script
Id: cif_fix_values 3008 2015-01-20 13:52:24Z robertas 
;
_cod_original_sg_symbol_H-M P2(1)/n
_cod_database_code 7019401

loop_
_symmetry_equiv_pos_as_xyz
'x, y, z'
'-x+1/2, y+1/2, -z+1/2'
'-x, -y, -z'
'x-1/2, -y-1/2, z-1/2'

loop_
_atom_site_label
_atom_site_type_symbol
_atom_site_fract_x
_atom_site_fract_y
_atom_site_fract_z
_atom_site_U_iso_or_equiv
_atom_site_adp_type
_atom_site_occupancy
_atom_site_symmetry_multiplicity
_atom_site_calc_flag
_atom_site_refinement_flags
Al1 Al 0.60554(3) 0.58973(3) 0.736997(13) 0.01268(7) Uani 1 1 d .
Br1 Br 0.520193(11) 0.408323(10) 0.747511(5) 0.01859(4) Uani 1 1 d .
O2 O 0.65633(7) 0.66709(7) 0.79493(3) 0.01480(16) Uani 1 1 d .
O1 O 0.60422(7) 0.65399(7) 0.67415(3) 0.01495(16) Uani 1 1 d .
O3 O 0.76453(7) 0.53132(7) 0.73250(3) 0.01544(17) Uani 1 1 d .
N1 N 0.44168(9) 0.67934(8) 0.74108(4) 0.01259(18) Uani 1 1 d .
H1 H 0.3793 0.6268 0.7427 0.015 Uiso 1 1 calc R
C15 C 0.46011(10) 0.74448(9) 0.79084(4) 0.0125(2) Uani 1 1 d .
C16 C 0.57542(10) 0.73112(10) 0.81790(4) 0.0134(2) Uani 1 1 d .
C17 C 0.60218(10) 0.78139(10) 0.86820(4) 0.0134(2) Uani 1 1 d .
C18 C 0.50957(11) 0.84280(10) 0.88830(5) 0.0150(2) Uani 1 1 d .
H18A H 0.5266 0.8781 0.9220 0.018 Uiso 1 1 calc R
C19 C 0.39384(11) 0.85558(10) 0.86205(4) 0.0144(2) Uani 1 1 d .
C20 C 0.36994(10) 0.80451(10) 0.81222(4) 0.0136(2) Uani 1 1 d .
H20A H 0.2921 0.8110 0.7931 0.016 Uiso 1 1 calc R
C21 C 0.72557(11) 0.76508(10) 0.90026(5) 0.0160(2) Uani 1 1 d .
C24 C 0.74716(12) 0.63548(11) 0.91040(5) 0.0203(2) Uani 1 1 d .
H24A H 0.6833 0.6046 0.9298 0.030 Uiso 1 1 calc R
H24B H 0.8255 0.6243 0.9313 0.030 Uiso 1 1 calc R
H24C H 0.7465 0.5952 0.8765 0.030 Uiso 1 1 calc R
C23 C 0.73281(12) 0.82584(12) 0.95414(5) 0.0218(3) Uani 1 1 d .
H23A H 0.7193 0.9086 0.9487 0.033 Uiso 1 1 calc R
H23B H 0.8127 0.8133 0.9734 0.033 Uiso 1 1 calc R
H23C H 0.6710 0.7945 0.9746 0.033 Uiso 1 1 calc R
C22 C 0.82499(11) 0.81515(12) 0.86978(5) 0.0215(3) Uani 1 1 d .
H22A H 0.8103 0.8975 0.8636 0.032 Uiso 1 1 calc R
H22B H 0.8245 0.7754 0.8358 0.032 Uiso 1 1 calc R
H22C H 0.9035 0.8045 0.8906 0.032 Uiso 1 1 calc R
C25 C 0.29446(11) 0.92097(10) 0.88657(5) 0.0172(2) Uani 1 1 d .
C26 C 0.33681(13) 0.96665(14) 0.94220(5) 0.0286(3) Uani 1 1 d .
H26A H 0.4059 1.0180 0.9405 0.043 Uiso 1 1 calc R
H26B H 0.3605 0.9019 0.9658 0.043 Uiso 1 1 calc R
H26C H 0.2710 1.0092 0.9558 0.043 Uiso 1 1 calc R
C27 C 0.25412(13) 1.02421(12) 0.85149(6) 0.0260(3) Uani 1 1 d .
H27A H 0.3230 1.0754 0.8488 0.039 Uiso 1 1 calc R
H27B H 0.1907 1.0663 0.8671 0.039 Uiso 1 1 calc R
H27C H 0.2228 0.9970 0.8161 0.039 Uiso 1 1 calc R
C28 C 0.18633(12) 0.84100(12) 0.89076(6) 0.0255(3) Uani 1 1 d .
H28A H 0.1577 0.8107 0.8556 0.038 Uiso 1 1 calc R
H28B H 0.1214 0.8843 0.9047 0.038 Uiso 1 1 calc R
H28C H 0.2109 0.7770 0.9146 0.038 Uiso 1 1 calc R
C1 C 0.42251(10) 0.74377(10) 0.69114(4) 0.0127(2) Uani 1 1 d .
C2 C 0.51179(10) 0.72465(10) 0.65738(4) 0.0129(2) Uani 1 1 d .
C3 C 0.49973(10) 0.77689(10) 0.60695(4) 0.0136(2) Uani 1 1 d .
C4 C 0.39613(10) 0.84298(10) 0.59322(4) 0.0147(2) Uani 1 1 d .
H4A H 0.3871 0.8787 0.5594 0.018 Uiso 1 1 calc R
C5 C 0.30522(10) 0.85975(10) 0.62600(4) 0.0142(2) Uani 1 1 d .
C6 C 0.32064(10) 0.80875(10) 0.67610(4) 0.0137(2) Uani 1 1 d .
H6A H 0.2613 0.8187 0.6998 0.016 Uiso 1 1 calc R
C7 C 0.59448(11) 0.75764(10) 0.56841(5) 0.0153(2) Uani 1 1 d .
C10 C 0.59690(13) 0.62899(11) 0.55388(5) 0.0222(3) Uani 1 1 d .
H10A H 0.5167 0.6052 0.5380 0.033 Uiso 1 1 calc R
H10B H 0.6199 0.5836 0.5859 0.033 Uiso 1 1 calc R
H10C H 0.6556 0.6164 0.5285 0.033 Uiso 1 1 calc R
C9 C 0.56600(12) 0.82622(11) 0.51692(5) 0.0204(2) Uani 1 1 d .
H9A H 0.5639 0.9086 0.5251 0.031 Uiso 1 1 calc R
H9B H 0.4875 0.8023 0.4993 0.031 Uiso 1 1 calc R
H9C H 0.6284 0.8116 0.4935 0.031 Uiso 1 1 calc R
C8 C 0.71958(11) 0.79693(12) 0.59343(5) 0.0219(3) Uani 1 1 d .
H8A H 0.7167 0.8788 0.6025 0.033 Uiso 1 1 calc R
H8B H 0.7787 0.7849 0.5682 0.033 Uiso 1 1 calc R
H8C H 0.7430 0.7521 0.6256 0.033 Uiso 1 1 calc R
C11 C 0.19037(11) 0.92912(11) 0.60888(5) 0.0173(2) Uani 1 1 d .
C14 C 0.18029(12) 1.02864(11) 0.64781(5) 0.0228(3) Uani 1 1 d .
H14A H 0.2509 1.0789 0.6479 0.034 Uiso 1 1 calc R
H14B H 0.1766 0.9976 0.6834 0.034 Uiso 1 1 calc R
H14C H 0.1070 1.0730 0.6370 0.034 Uiso 1 1 calc R
C13 C 0.07978(12) 0.85023(12) 0.60869(6) 0.0255(3) Uani 1 1 d .
H13A H 0.0065 0.8945 0.5978 0.038 Uiso 1 1 calc R
H13B H 0.0759 0.8193 0.6443 0.038 Uiso 1 1 calc R
H13C H 0.0864 0.7866 0.5839 0.038 Uiso 1 1 calc R
C12 C 0.19070(13) 0.98063(13) 0.55343(5) 0.0289(3) Uani 1 1 d .
H12A H 0.2607 1.0313 0.5528 0.043 Uiso 1 1 calc R
H12B H 0.1167 1.0251 0.5444 0.043 Uiso 1 1 calc R
H12C H 0.1949 0.9185 0.5276 0.043 Uiso 1 1 calc R
C29 C 0.85440(11) 0.60280(11) 0.70924(5) 0.0205(3) Uani 1 1 d .
H29A H 0.8389 0.6856 0.7147 0.025 Uiso 1 1 calc R
H29B H 0.8521 0.5879 0.6708 0.025 Uiso 1 1 calc R
C30 C 0.97524(12) 0.56772(12) 0.73804(6) 0.0242(3) Uani 1 1 d .
H30A H 1.0319 0.6336 0.7417 0.029 Uiso 1 1 calc R
H30B H 1.0119 0.5041 0.7194 0.029 Uiso 1 1 calc R
C31 C 0.94170(12) 0.52851(12) 0.79204(5) 0.0238(3) Uani 1 1 d .
H31A H 1.0045 0.4778 0.8102 0.029 Uiso 1 1 calc R
H31B H 0.9287 0.5950 0.8151 0.029 Uiso 1 1 calc R
C32 C 0.82614(11) 0.46369(11) 0.77669(5) 0.0197(2) Uani 1 1 d .
H32A H 0.8428 0.3844 0.7652 0.024 Uiso 1 1 calc R
H32B H 0.7767 0.4599 0.8067 0.024 Uiso 1 1 calc R

loop_
_atom_site_aniso_label
_atom_site_aniso_U_11
_atom_site_aniso_U_22
_atom_site_aniso_U_33
_atom_site_aniso_U_23
_atom_site_aniso_U_13
_atom_site_aniso_U_12
Al1 0.01501(17) 0.01232(16) 0.01081(16) -0.00019(12) 0.00185(12) 0.00151(12)
Br1 0.02186(7) 0.01250(6) 0.02222(7) 0.00085(4) 0.00606(5) -0.00019(4)
O2 0.0146(4) 0.0163(4) 0.0134(4) -0.0026(3) 0.0016(3) 0.0030(3)
O1 0.0151(4) 0.0165(4) 0.0133(4) 0.0018(3) 0.0025(3) 0.0033(3)
O3 0.0164(4) 0.0157(4) 0.0143(4) 0.0021(3) 0.0022(3) 0.0032(3)
N1 0.0147(4) 0.0122(4) 0.0108(4) -0.0002(3) 0.0011(3) -0.0013(4)
C15 0.0167(5) 0.0110(5) 0.0100(5) 0.0003(4) 0.0022(4) -0.0015(4)
C16 0.0161(5) 0.0114(5) 0.0133(5) 0.0008(4) 0.0041(4) 0.0003(4)
C17 0.0151(5) 0.0121(5) 0.0130(5) 0.0010(4) 0.0014(4) -0.0003(4)
C18 0.0193(6) 0.0139(5) 0.0118(5) -0.0007(4) 0.0024(4) 0.0000(4)
C19 0.0176(5) 0.0123(5) 0.0138(5) 0.0016(4) 0.0047(4) 0.0020(4)
C20 0.0141(5) 0.0135(5) 0.0131(5) 0.0027(4) 0.0015(4) 0.0004(4)
C21 0.0162(5) 0.0174(6) 0.0138(5) -0.0025(4) -0.0007(4) 0.0016(4)
C24 0.0240(6) 0.0195(6) 0.0163(6) -0.0003(5) -0.0023(5) 0.0049(5)
C23 0.0207(6) 0.0259(6) 0.0177(6) -0.0064(5) -0.0028(5) 0.0031(5)
C22 0.0170(6) 0.0239(6) 0.0235(6) -0.0031(5) 0.0019(5) -0.0024(5)
C25 0.0182(6) 0.0184(6) 0.0156(6) -0.0013(4) 0.0044(4) 0.0046(4)
C26 0.0273(7) 0.0378(8) 0.0207(6) -0.0104(6) 0.0031(5) 0.0107(6)
C27 0.0284(7) 0.0216(6) 0.0288(7) 0.0032(5) 0.0064(5) 0.0101(5)
C28 0.0234(6) 0.0277(7) 0.0274(7) -0.0006(5) 0.0121(5) 0.0019(5)
C1 0.0159(5) 0.0122(5) 0.0099(5) -0.0001(4) 0.0011(4) -0.0019(4)
C2 0.0136(5) 0.0118(5) 0.0130(5) -0.0011(4) -0.0001(4) -0.0003(4)
C3 0.0151(5) 0.0132(5) 0.0127(5) -0.0009(4) 0.0031(4) -0.0011(4)
C4 0.0181(5) 0.0138(5) 0.0121(5) 0.0004(4) 0.0010(4) 0.0003(4)
C5 0.0152(5) 0.0127(5) 0.0141(5) -0.0019(4) -0.0005(4) 0.0009(4)
C6 0.0153(5) 0.0130(5) 0.0129(5) -0.0024(4) 0.0023(4) -0.0006(4)
C7 0.0165(5) 0.0171(6) 0.0129(5) 0.0011(4) 0.0038(4) 0.0019(4)
C10 0.0301(7) 0.0192(6) 0.0186(6) -0.0017(5) 0.0087(5) 0.0040(5)
C9 0.0228(6) 0.0240(6) 0.0152(6) 0.0039(5) 0.0062(5) 0.0032(5)
C8 0.0178(6) 0.0287(7) 0.0196(6) 0.0031(5) 0.0043(5) -0.0012(5)
C11 0.0181(6) 0.0186(6) 0.0152(5) 0.0007(4) 0.0021(4) 0.0050(5)
C14 0.0264(7) 0.0193(6) 0.0231(6) -0.0011(5) 0.0051(5) 0.0063(5)
C13 0.0173(6) 0.0282(7) 0.0296(7) -0.0014(6) -0.0028(5) 0.0024(5)
C12 0.0301(7) 0.0375(8) 0.0196(6) 0.0089(6) 0.0047(5) 0.0172(6)
C29 0.0176(6) 0.0208(6) 0.0237(6) 0.0031(5) 0.0046(5) 0.0004(5)
C30 0.0173(6) 0.0205(6) 0.0348(7) 0.0000(5) 0.0038(5) 0.0042(5)
C31 0.0223(6) 0.0225(6) 0.0253(7) -0.0021(5) -0.0038(5) 0.0074(5)
C32 0.0224(6) 0.0185(6) 0.0178(6) 0.0035(5) 0.0008(5) 0.0078(5)

loop_
_atom_type_symbol
_atom_type_description
_atom_type_scat_dispersion_real
_atom_type_scat_dispersion_imag
_atom_type_scat_source
C C 0.0033 0.0016 'International Tables Vol C Tables 4.2.6.8 and 6.1.1.4'
H H 0.0000 0.0000 'International Tables Vol C Tables 4.2.6.8 and 6.1.1.4'
N N 0.0061 0.0033 'International Tables Vol C Tables 4.2.6.8 and 6.1.1.4'
O O 0.0106 0.0060 'International Tables Vol C Tables 4.2.6.8 and 6.1.1.4'
Al Al 0.0645 0.0514 'International Tables Vol C Tables 4.2.6.8 and 6.1.1.4'
Br Br -0.2901 2.4595 'International Tables Vol C Tables 4.2.6.8 and 6.1.1.4'

loop_
_geom_angle_atom_site_label_1
_geom_angle_atom_site_label_2
_geom_angle_atom_site_label_3
_geom_angle
O1 Al1 O2 120.72(4)
O1 Al1 O3 90.60(4)
O2 Al1 O3 90.92(4)
O1 Al1 N1 85.18(4)
O2 Al1 N1 84.73(4)
O3 Al1 N1 171.29(4)
O1 Al1 Br1 121.49(3)
O2 Al1 Br1 117.41(3)
O3 Al1 Br1 94.57(3)
N1 Al1 Br1 94.13(3)
C16 O2 Al1 118.21(7)
C2 O1 Al1 118.23(7)
C29 O3 C32 108.91(9)
C29 O3 Al1 120.03(7)
C32 O3 Al1 119.96(7)
C1 N1 C15 118.37(9)
C1 N1 Al1 104.59(7)
C15 N1 Al1 104.85(7)
C1 N1 H1 109.5
C15 N1 H1 109.5
Al1 N1 H1 109.5
C20 C15 C16 122.15(10)
C20 C15 N1 124.00(10)
C16 C15 N1 113.56(10)
O2 C16 C15 118.09(10)
O2 C16 C17 122.43(10)
C15 C16 C17 119.45(10)
C18 C17 C16 116.91(10)
C18 C17 C21 121.74(10)
C16 C17 C21 121.31(10)
C19 C18 C17 124.23(11)
C19 C18 H18A 117.9
C17 C18 H18A 117.9
C18 C19 C20 117.53(10)
C18 C19 C25 122.13(10)
C20 C19 C25 120.33(10)
C15 C20 C19 119.72(11)
C15 C20 H20A 120.1
C19 C20 H20A 120.1
C17 C21 C23 111.90(10)
C17 C21 C22 109.99(10)
C23 C21 C22 107.86(10)
C17 C21 C24 108.92(10)
C23 C21 C24 107.92(10)
C22 C21 C24 110.22(10)
C21 C24 H24A 109.5
C21 C24 H24B 109.5
H24A C24 H24B 109.5
C21 C24 H24C 109.5
H24A C24 H24C 109.5
H24B C24 H24C 109.5
C21 C23 H23A 109.5
C21 C23 H23B 109.5
H23A C23 H23B 109.5
C21 C23 H23C 109.5
H23A C23 H23C 109.5
H23B C23 H23C 109.5
C21 C22 H22A 109.5
C21 C22 H22B 109.5
H22A C22 H22B 109.5
C21 C22 H22C 109.5
H22A C22 H22C 109.5
H22B C22 H22C 109.5
C27 C25 C19 109.29(10)
C27 C25 C26 107.85(11)
C19 C25 C26 112.53(10)
C27 C25 C28 109.34(11)
C19 C25 C28 109.78(10)
C26 C25 C28 108.00(11)
C25 C26 H26A 109.5
C25 C26 H26B 109.5
H26A C26 H26B 109.5
C25 C26 H26C 109.5
H26A C26 H26C 109.5
H26B C26 H26C 109.5
C25 C27 H27A 109.5
C25 C27 H27B 109.5
H27A C27 H27B 109.5
C25 C27 H27C 109.5
H27A C27 H27C 109.5
H27B C27 H27C 109.5
C25 C28 H28A 109.5
C25 C28 H28B 109.5
H28A C28 H28B 109.5
C25 C28 H28C 109.5
H28A C28 H28C 109.5
H28B C28 H28C 109.5
C6 C1 C2 122.36(10)
C6 C1 N1 123.61(10)
C2 C1 N1 113.76(10)
O1 C2 C1 118.23(10)
O1 C2 C3 122.73(10)
C1 C2 C3 119.01(10)
C4 C3 C2 117.09(10)
C4 C3 C7 121.94(10)
C2 C3 C7 120.93(10)
C5 C4 C3 124.24(11)
C5 C4 H4A 117.9
C3 C4 H4A 117.9
C4 C5 C6 117.42(10)
C4 C5 C11 122.89(10)
C6 C5 C11 119.68(10)
C1 C6 C5 119.84(11)
C1 C6 H6A 120.1
C5 C6 H6A 120.1
C9 C7 C3 112.11(10)
C9 C7 C8 106.94(10)
C3 C7 C8 110.53(10)
C9 C7 C10 107.84(10)
C3 C7 C10 109.02(10)
C8 C7 C10 110.35(10)
C7 C10 H10A 109.5
C7 C10 H10B 109.5
H10A C10 H10B 109.5
C7 C10 H10C 109.5
H10A C10 H10C 109.5
H10B C10 H10C 109.5
C7 C9 H9A 109.5
C7 C9 H9B 109.5
H9A C9 H9B 109.5
C7 C9 H9C 109.5
H9A C9 H9C 109.5
H9B C9 H9C 109.5
C7 C8 H8A 109.5
C7 C8 H8B 109.5
H8A C8 H8B 109.5
C7 C8 H8C 109.5
H8A C8 H8C 109.5
H8B C8 H8C 109.5
C12 C11 C14 107.90(11)
C12 C11 C5 112.25(10)
C14 C11 C5 109.33(10)
C12 C11 C13 108.30(11)
C14 C11 C13 109.55(11)
C5 C11 C13 109.46(10)
C11 C14 H14A 109.5
C11 C14 H14B 109.5
H14A C14 H14B 109.5
C11 C14 H14C 109.5
H14A C14 H14C 109.5
H14B C14 H14C 109.5
C11 C13 H13A 109.5
C11 C13 H13B 109.5
H13A C13 H13B 109.5
C11 C13 H13C 109.5
H13A C13 H13C 109.5
H13B C13 H13C 109.5
C11 C12 H12A 109.5
C11 C12 H12B 109.5
H12A C12 H12B 109.5
C11 C12 H12C 109.5
H12A C12 H12C 109.5
H12B C12 H12C 109.5
O3 C29 C30 105.26(10)
O3 C29 H29A 110.7
C30 C29 H29A 110.7
O3 C29 H29B 110.7
C30 C29 H29B 110.7
H29A C29 H29B 108.8
C29 C30 C31 102.69(10)
C29 C30 H30A 111.2
C31 C30 H30A 111.2
C29 C30 H30B 111.2
C31 C30 H30B 111.2
H30A C30 H30B 109.1
C32 C31 C30 101.76(10)
C32 C31 H31A 111.4
C30 C31 H31A 111.4
C32 C31 H31B 111.4
C30 C31 H31B 111.4
H31A C31 H31B 109.3
O3 C32 C31 104.14(10)
O3 C32 H32A 110.9
C31 C32 H32A 110.9
O3 C32 H32B 110.9
C31 C32 H32B 110.9
H32A C32 H32B 108.9

loop_
_geom_bond_atom_site_label_1
_geom_bond_atom_site_label_2
_geom_bond_distance
Al1 O1 1.7624(9)
Al1 O2 1.7644(9)
Al1 O3 1.9154(9)
Al1 N1 2.1172(10)
Al1 Br1 2.3399(4)
O2 C16 1.3517(14)
O1 C2 1.3500(14)
O3 C29 1.4756(15)
O3 C32 1.4770(14)
N1 C1 1.4689(14)
N1 C15 1.4688(14)
N1 H1 0.9300
C15 C20 1.3844(16)
C15 C16 1.3994(16)
C16 C17 1.4075(15)
C17 C18 1.3986(16)
C17 C21 1.5325(16)
C18 C19 1.3948(16)
C18 H18A 0.9500
C19 C20 1.3976(16)
C19 C25 1.5330(16)
C20 H20A 0.9500
C21 C23 1.5352(16)
C21 C22 1.5367(17)
C21 C24 1.5416(17)
C24 H24A 0.9800
C24 H24B 0.9800
C24 H24C 0.9800
C23 H23A 0.9800
C23 H23B 0.9800
C23 H23C 0.9800
C22 H22A 0.9800
C22 H22B 0.9800
C22 H22C 0.9800
C25 C27 1.5320(17)
C25 C26 1.5353(17)
C25 C28 1.5363(18)
C26 H26A 0.9800
C26 H26B 0.9800
C26 H26C 0.9800
C27 H27A 0.9800
C27 H27B 0.9800
C27 H27C 0.9800
C28 H28A 0.9800
C28 H28B 0.9800
C28 H28C 0.9800
C1 C6 1.3831(16)
C1 C2 1.4033(16)
C2 C3 1.4114(15)
C3 C4 1.3997(16)
C3 C7 1.5362(15)
C4 C5 1.3966(16)
C4 H4A 0.9500
C5 C6 1.3980(16)
C5 C11 1.5358(16)
C6 H6A 0.9500
C7 C9 1.5352(16)
C7 C8 1.5383(17)
C7 C10 1.5401(17)
C10 H10A 0.9800
C10 H10B 0.9800
C10 H10C 0.9800
C9 H9A 0.9800
C9 H9B 0.9800
C9 H9C 0.9800
C8 H8A 0.9800
C8 H8B 0.9800
C8 H8C 0.9800
C11 C12 1.5318(17)
C11 C14 1.5342(17)
C11 C13 1.5371(18)
C14 H14A 0.9800
C14 H14B 0.9800
C14 H14C 0.9800
C13 H13A 0.9800
C13 H13B 0.9800
C13 H13C 0.9800
C12 H12A 0.9800
C12 H12B 0.9800
C12 H12C 0.9800
C29 C30 1.5176(18)
C29 H29A 0.9900
C29 H29B 0.9900
C30 C31 1.532(2)
C30 H30A 0.9900
C30 H30B 0.9900
C31 C32 1.5073(18)
C31 H31A 0.9900
C31 H31B 0.9900
C32 H32A 0.9900
C32 H32B 0.9900

loop_
_geom_torsion_atom_site_label_1
_geom_torsion_atom_site_label_2
_geom_torsion_atom_site_label_3
_geom_torsion_atom_site_label_4
_geom_torsion
O1 Al1 O2 C16 88.38(9)
O3 Al1 O2 C16 179.63(8)
N1 Al1 O2 C16 7.19(8)
Br1 Al1 O2 C16 -84.74(8)
O2 Al1 O1 C2 -80.57(9)
O3 Al1 O1 C2 -172.00(8)
N1 Al1 O1 C2 0.37(8)
Br1 Al1 O1 C2 92.27(8)
O1 Al1 O3 C29 39.37(9)
O2 Al1 O3 C29 -81.37(8)
Br1 Al1 O3 C29 161.04(8)
O1 Al1 O3 C32 179.31(8)
O2 Al1 O3 C32 58.57(8)
Br1 Al1 O3 C32 -59.03(8)
O1 Al1 N1 C1 -1.10(7)
O2 Al1 N1 C1 120.42(7)
Br1 Al1 N1 C1 -122.40(6)
O1 Al1 N1 C15 -126.33(7)
O2 Al1 N1 C15 -4.82(7)
Br1 Al1 N1 C15 112.37(6)
C1 N1 C15 C20 72.00(14)
Al1 N1 C15 C20 -171.94(9)
C1 N1 C15 C16 -114.11(11)
Al1 N1 C15 C16 1.94(11)
Al1 O2 C16 C15 -8.20(13)
Al1 O2 C16 C17 170.00(9)
C20 C15 C16 O2 177.29(10)
N1 C15 C16 O2 3.28(14)
C20 C15 C16 C17 -0.96(17)
N1 C15 C16 C17 -174.97(10)
O2 C16 C17 C18 -178.14(10)
C15 C16 C17 C18 0.03(16)
O2 C16 C17 C21 -0.61(17)
C15 C16 C17 C21 177.55(10)
C16 C17 C18 C19 0.81(17)
C21 C17 C18 C19 -176.71(11)
C17 C18 C19 C20 -0.71(17)
C17 C18 C19 C25 178.22(11)
C16 C15 C20 C19 1.07(17)
N1 C15 C20 C19 174.45(10)
C18 C19 C20 C15 -0.25(16)
C25 C19 C20 C15 -179.19(10)
C18 C17 C21 C23 -1.50(16)
C16 C17 C21 C23 -178.91(11)
C18 C17 C21 C22 -121.37(12)
C16 C17 C21 C22 61.23(14)
C18 C17 C21 C24 117.73(12)
C16 C17 C21 C24 -59.68(14)
C18 C19 C25 C27 118.64(13)
C20 C19 C25 C27 -62.47(14)
C18 C19 C25 C26 -1.14(17)
C20 C19 C25 C26 177.75(11)
C18 C19 C25 C28 -121.45(12)
C20 C19 C25 C28 57.44(14)
C15 N1 C1 C6 -68.07(14)
Al1 N1 C1 C6 175.73(9)
C15 N1 C1 C2 117.81(11)
Al1 N1 C1 C2 1.61(11)
Al1 O1 C2 C1 0.55(13)
Al1 O1 C2 C3 -177.51(9)
C6 C1 C2 O1 -175.76(10)
N1 C1 C2 O1 -1.57(15)
C6 C1 C2 C3 2.37(17)
N1 C1 C2 C3 176.57(10)
O1 C2 C3 C4 176.39(10)
C1 C2 C3 C4 -1.66(16)
O1 C2 C3 C7 -1.38(17)
C1 C2 C3 C7 -179.42(10)
C2 C3 C4 C5 -0.14(17)
C7 C3 C4 C5 177.60(11)
C3 C4 C5 C6 1.31(18)
C3 C4 C5 C11 -177.64(11)
C2 C1 C6 C5 -1.18(17)
N1 C1 C6 C5 -174.80(10)
C4 C5 C6 C1 -0.64(16)
C11 C5 C6 C1 178.35(10)
C4 C3 C7 C9 4.59(16)
C2 C3 C7 C9 -177.75(10)
C4 C3 C7 C8 123.80(12)
C2 C3 C7 C8 -58.54(14)
C4 C3 C7 C10 -114.74(12)
C2 C3 C7 C10 62.92(14)
C4 C5 C11 C12 -2.37(17)
C6 C5 C11 C12 178.71(11)
C4 C5 C11 C14 -122.07(12)
C6 C5 C11 C14 59.01(14)
C4 C5 C11 C13 117.93(13)
C6 C5 C11 C13 -61.00(14)
C32 O3 C29 C30 4.95(13)
Al1 O3 C29 C30 148.83(8)
O3 C29 C30 C31 -28.27(13)
C29 C30 C31 C32 40.60(12)
C29 O3 C32 C31 20.89(12)
Al1 O3 C32 C31 -123.03(9)
C30 C31 C32 O3 -37.78(12)
